data_7233015
loop_
_publ_author_name
'Fan, Shuxiang'
'Kiyota, Yasuhiro'
'Iijima, Kodai'
'Ryo, Suho'
'Kawamoto, Tadashi'
'Le Gal, Yann'
'Lorcy, Dominique'
'Mori, Takehiko'

_publ_section_title
;
 Charge-transfer complexes of sulfur-rich acceptors derived from
 birhodanines
;
_journal_issue 35
_journal_name_full CrystEngComm
_journal_page_first 5227
_journal_paper_doi 10.1039/C9CE00952C
_journal_volume 21
_journal_year 2019
_chemical_formula_moiety 'C32 H26 N2 S6'
_chemical_formula_sum 'C32 H26 N2 S6'
_chemical_formula_weight 630.93
_space_group_IT_number 14
_space_group_name_Hall '-P 2ybc'
_space_group_name_H-M_alt 'P 1 21/c 1'
_symmetry_cell_setting monoclinic
_symmetry_Int_Tables_number 14
_symmetry_space_group_name_Hall '-P 2ybc'
_symmetry_space_group_name_H-M 'P 1 21/c 1'
_atom_sites_solution_hydrogens geom
_atom_sites_solution_primary direct
_atom_sites_solution_secondary difmap
_audit_update_record
;
2019-06-18 deposited with the CCDC.    2019-07-04 downloaded from the CCDC.
;
_cell_angle_alpha 90.0000
_cell_angle_beta 96.74(8)
_cell_angle_gamma 90.0000
_cell_formula_units_Z 2
_cell_length_a 7.659(8)
_cell_length_b 8.117(6)
_cell_length_c 23.27(3)
_cell_measurement_reflns_used 13
_cell_measurement_temperature 298
_cell_measurement_theta_max 12.18
_cell_measurement_theta_min 11.04
_cell_volume 1437(3)
_computing_cell_refinement WinAFC
_computing_data_collection WinAFC
_computing_data_reduction WinAFC
_computing_molecular_graphics 'CrystalStructure 4.0'
_computing_publication_material 'CrystalStructure 4.0 (Rigaku, 2010)'
_computing_structure_refinement 'SHELXL97 (Sheldrick, 2008)'
_computing_structure_solution 'Il Milione (Burla, et al., 2007)'
_diffrn_ambient_temperature 298
_diffrn_measured_fraction_theta_full 0.998
_diffrn_measured_fraction_theta_max 0.998
_diffrn_measurement_device_type 'Rigaku AFC7R'
_diffrn_measurement_method \w
_diffrn_radiation_type 'Mo K\a'
_diffrn_radiation_wavelength 0.71069
_diffrn_reflns_av_R_equivalents 0.0255
_diffrn_reflns_limit_h_max 10
_diffrn_reflns_limit_h_min -10
_diffrn_reflns_limit_k_max 0
_diffrn_reflns_limit_k_min -11
_diffrn_reflns_limit_l_max 32
_diffrn_reflns_limit_l_min -16
_diffrn_reflns_number 4828
_diffrn_reflns_theta_full 30.02
_diffrn_reflns_theta_max 30.01
_diffrn_standards_decay_% -2.480
_diffrn_standards_interval_count 150
_diffrn_standards_number 3
_exptl_absorpt_coefficient_mu 0.503
_exptl_absorpt_correction_type none
_exptl_crystal_colour colorless
_exptl_crystal_density_diffrn 1.459
_exptl_crystal_density_method 'not measured'
_exptl_crystal_description prismatic
_exptl_crystal_F_000 656.00
_exptl_crystal_size_max 0.200
_exptl_crystal_size_mid 0.200
_exptl_crystal_size_min 0.200
_refine_diff_density_max 0.400
_refine_diff_density_min -0.390
_refine_ls_extinction_method none
_refine_ls_goodness_of_fit_ref 0.927
_refine_ls_hydrogen_treatment constr
_refine_ls_number_parameters 181
_refine_ls_number_reflns 4201
_refine_ls_number_restraints 0
_refine_ls_R_factor_gt 0.0556
_refine_ls_shift/su_max 0.000
_refine_ls_structure_factor_coef Fsqd
_refine_ls_weighting_details 'w = 1/[\s^2^(Fo^2^)+(0.0667P)^2^+0.0000P] where P=(Fo^2^+2Fc^2^)/3'
_refine_ls_weighting_scheme calc
_refine_ls_wR_factor_ref 0.1656
_reflns_number_gt 1664
_reflns_number_total 4201
_reflns_threshold_expression F^2^>2.0\s(F^2^)
_cod_data_source_file c9ce00952c2.cif
_cod_data_source_block (perylene)(SS-Pr)
_cod_depositor_comments 'Adding full bibliography for 7233013--7233023.cif.'
_cod_database_code 7233015

loop_
_symmetry_equiv_pos_site_id
_symmetry_equiv_pos_as_xyz
1 +X,+Y,+Z
2 -X,1/2+Y,1/2-Z
3 -X,-Y,-Z
4 +X,1/2-Y,1/2+Z

loop_
_atom_site_label
_atom_site_type_symbol
_atom_site_fract_x
_atom_site_fract_y
_atom_site_fract_z
_atom_site_U_iso_or_equiv
_atom_site_adp_type
_atom_site_occupancy
_atom_site_symmetry_multiplicity
_atom_site_calc_flag
_atom_site_refinement_flags
S1 S 0.31489(11) 0.50298(13) 0.56627(4) 0.0485(3) Uani 1.0 4 d .
S2 S 0.33548(16) 0.39322(17) 0.68777(5) 0.0765(4) Uani 1.0 4 d .
S3 S 0.82580(12) 0.33720(14) 0.54294(5) 0.0589(4) Uani 1.0 4 d .
N1 N 0.5844(4) 0.3466(4) 0.61701(12) 0.0466(8) Uani 1.0 4 d .
C1 C 0.6825(6) -0.2186(5) 0.63623(17) 0.0579(11) Uani 1.0 4 d .
C2 C 0.5283(5) -0.1326(5) 0.61454(15) 0.0490(10) Uani 1.0 4 d .
C3 C 0.3887(6) -0.1105(6) 0.64800(17) 0.0607(11) Uani 1.0 4 d .
C4 C 0.2416(6) -0.0280(6) 0.62607(19) 0.0644(12) Uani 1.0 4 d .
C5 C 0.2269(5) 0.0381(5) 0.57071(17) 0.0565(11) Uani 1.0 4 d .
C6 C 0.3586(4) 0.0201(4) 0.53555(15) 0.0396(8) Uani 1.0 4 d .
C7 C 0.5145(5) -0.0664(4) 0.55716(14) 0.0402(8) Uani 1.0 4 d .
C8 C 0.3447(5) 0.0894(4) 0.47659(15) 0.0396(8) Uani 1.0 4 d .
C9 C 0.1960(5) 0.1733(5) 0.45224(17) 0.0517(10) Uani 1.0 4 d .
C10 C 0.1847(6) 0.2377(5) 0.39668(19) 0.0615(12) Uani 1.0 4 d .
C11 C 0.4949(4) 0.4734(4) 0.52787(14) 0.0400(8) Uani 1.0 4 d .
C12 C 0.6340(5) 0.3845(5) 0.56278(15) 0.0436(9) Uani 1.0 4 d .
C13 C 0.4229(5) 0.4058(5) 0.62708(15) 0.0501(10) Uani 1.0 4 d .
C14 C 0.6975(5) 0.2524(5) 0.66049(16) 0.0546(10) Uani 1.0 4 d .
C15 C 0.8226(5) 0.3596(5) 0.69893(15) 0.0539(10) Uani 1.0 4 d .
C16 C 0.9367(6) 0.2555(6) 0.74243(16) 0.0651(12) Uani 1.0 4 d .
H1 H 0.6927 -0.2623 0.6734 0.0695 Uiso 1.0 4 calc R
H3 H 0.3972 -0.1526 0.6854 0.0729 Uiso 1.0 4 calc R
H4 H 0.1495 -0.0157 0.6484 0.0773 Uiso 1.0 4 calc R
H5 H 0.1257 0.0959 0.5570 0.0678 Uiso 1.0 4 calc R
H9 H 0.1019 0.1867 0.4737 0.0620 Uiso 1.0 4 calc R
H10 H 0.0842 0.2949 0.3819 0.0738 Uiso 1.0 4 calc R
H14A H 0.7648 0.1732 0.6409 0.0655 Uiso 1.0 4 calc R
H14B H 0.6242 0.1915 0.6843 0.0655 Uiso 1.0 4 calc R
H15A H 0.7564 0.4380 0.7192 0.0647 Uiso 1.0 4 calc R
H15B H 0.8966 0.4210 0.6754 0.0647 Uiso 1.0 4 calc R
H16A H 0.8640 0.1804 0.7609 0.0781 Uiso 1.0 4 calc R
H16B H 0.9989 0.3257 0.7711 0.0781 Uiso 1.0 4 calc R
H16C H 1.0196 0.1945 0.7229 0.0781 Uiso 1.0 4 calc R

loop_
_atom_site_aniso_label
_atom_site_aniso_U_11
_atom_site_aniso_U_22
_atom_site_aniso_U_33
_atom_site_aniso_U_12
_atom_site_aniso_U_13
_atom_site_aniso_U_23
S1 0.0345(4) 0.0619(7) 0.0498(5) 0.0023(5) 0.0081(4) -0.0130(5)
S2 0.0727(8) 0.1026(10) 0.0582(7) -0.0035(7) 0.0241(6) 0.0000(7)
S3 0.0406(6) 0.0727(8) 0.0633(7) 0.0162(5) 0.0051(5) -0.0110(6)
N1 0.0396(16) 0.0487(19) 0.0506(18) -0.0032(15) 0.0017(14) -0.0068(15)
C1 0.067(3) 0.055(3) 0.048(3) -0.008(3) -0.008(2) 0.002(2)
C2 0.057(3) 0.044(3) 0.045(2) -0.0094(19) -0.0004(18) -0.0065(18)
C3 0.076(3) 0.061(3) 0.047(3) -0.014(3) 0.017(3) -0.007(2)
C4 0.067(3) 0.065(3) 0.066(3) -0.005(3) 0.032(3) -0.006(3)
C5 0.045(3) 0.060(3) 0.067(3) 0.0036(19) 0.0162(19) -0.005(2)
C6 0.0345(17) 0.036(2) 0.049(2) -0.0006(15) 0.0071(15) -0.0059(17)
C7 0.0408(19) 0.0321(19) 0.048(2) -0.0031(15) 0.0043(16) -0.0094(16)
C8 0.0362(18) 0.0325(18) 0.049(2) -0.0026(15) 0.0030(15) -0.0083(17)
C9 0.042(2) 0.051(3) 0.061(3) 0.0053(18) 0.0007(18) -0.010(2)
C10 0.050(3) 0.058(3) 0.071(3) 0.005(2) -0.018(2) -0.003(3)
C11 0.0310(16) 0.040(2) 0.0488(19) -0.0001(15) 0.0024(15) -0.0127(17)
C12 0.0390(18) 0.041(2) 0.050(2) -0.0018(16) 0.0024(16) -0.0140(17)
C13 0.047(2) 0.053(3) 0.050(3) -0.0067(19) 0.0037(17) -0.0091(19)
C14 0.058(3) 0.048(3) 0.057(3) 0.0004(19) 0.002(2) 0.004(2)
C15 0.054(3) 0.056(3) 0.050(3) -0.006(2) -0.0014(18) 0.0019(19)
C16 0.060(3) 0.083(4) 0.051(3) 0.005(3) 0.003(2) 0.017(3)

loop_
_atom_type_symbol
_atom_type_description
_atom_type_scat_dispersion_real
_atom_type_scat_dispersion_imag
_atom_type_scat_source
C C 0.0033 0.0016
;
International Tables for Crystallography
(1992, Vol. C, Tables 4.2.6.8 and 6.1.1.4)
;
H H 0.0000 0.0000
;
International Tables for Crystallography
(1992, Vol. C, Table 6.1.1.4)
;
N N 0.0061 0.0033
;
International Tables for Crystallography
(1992, Vol. C, Tables 4.2.6.8 and 6.1.1.4)
;
S S 0.1246 0.1234
;
International Tables for Crystallography
(1992, Vol. C, Tables 4.2.6.8 and 6.1.1.4)
;

loop_
_geom_angle_atom_site_label_1
_geom_angle_atom_site_label_2
_geom_angle_atom_site_label_3
_geom_angle
_geom_angle_publ_flag
_geom_angle_site_symmetry_1
_geom_angle_site_symmetry_3
C11 S1 C13 91.44(18) yes . .
C12 N1 C13 115.1(3) yes . .
C12 N1 C14 122.5(3) yes . .
C13 N1 C14 122.4(3) yes . .
C2 C1 C10 120.5(4) yes . 3_656
C1 C2 C3 121.6(4) yes . .
C1 C2 C7 119.1(4) yes . .
C3 C2 C7 119.4(4) yes . .
C2 C3 C4 120.4(4) yes . .
C3 C4 C5 120.9(5) yes . .
C4 C5 C6 121.6(4) yes . .
C5 C6 C7 118.9(4) yes . .
C5 C6 C8 122.2(3) yes . .
C7 C6 C8 118.8(3) yes . .
C2 C7 C6 118.8(4) yes . .
C2 C7 C8 119.3(3) yes . 3_656
C6 C7 C8 121.9(3) yes . 3_656
C6 C8 C7 119.2(3) yes . 3_656
C6 C8 C9 122.2(4) yes . .
C7 C8 C9 118.6(4) yes 3_656 .
C8 C9 C10 121.5(4) yes . .
C1 C10 C9 121.1(4) yes 3_656 .
S1 C11 C11 125.1(3) yes . 3_666
S1 C11 C12 110.7(3) yes . .
C11 C11 C12 124.2(3) yes 3_666 .
S3 C12 N1 123.5(3) yes . .
S3 C12 C11 125.6(3) yes . .
N1 C12 C11 110.8(3) yes . .
S1 C13 S2 121.7(3) yes . .
S1 C13 N1 111.8(3) yes . .
S2 C13 N1 126.5(3) yes . .
N1 C14 C15 113.0(3) yes . .
C14 C15 C16 110.6(4) yes . .

loop_
_geom_bond_atom_site_label_1
_geom_bond_atom_site_label_2
_geom_bond_distance
_geom_bond_publ_flag
_geom_bond_site_symmetry_2
S1 C11 1.745(4) yes .
S1 C13 1.742(4) yes .
S2 C13 1.636(5) yes .
S3 C12 1.636(4) yes .
N1 C12 1.394(5) yes .
N1 C13 1.372(5) yes .
N1 C14 1.467(5) yes .
C1 C2 1.413(6) yes .
C1 C10 1.352(7) yes 3_656
C2 C3 1.406(6) yes .
C2 C7 1.432(5) yes .
C3 C4 1.358(7) yes .
C4 C5 1.388(6) yes .
C5 C6 1.379(6) yes .
C6 C7 1.425(5) yes .
C6 C8 1.475(5) yes .
C7 C8 1.419(6) yes 3_656
C8 C9 1.389(5) yes .
C9 C10 1.388(6) yes .
C11 C11 1.378(5) yes 3_666
C11 C12 1.454(5) yes .
C14 C15 1.508(6) yes .
C15 C16 1.515(6) yes .
